data_4025950
loop_
_publ_author_name
'Zhiying Jia'
'Shi Li'
'Kiyohiko Nakajima'
'Ken-ichiro Kanno'
'Tamotsu Takahashi'

_publ_section_title
;
 Preparation of 6,13-Bis(trimethylsilyl)pentacene and Formation of
 Second-Ring Diels-Alder Adduct of Pentacene
;
_journal_name_full 'Journal of Organic Chemistry'
_journal_page_first 293
_journal_page_last 296
_journal_paper_doi 10.1021/jo101774d
_journal_volume 76
_journal_year 2011
_chemical_formula_moiety 'C26 H16 O3 '
_chemical_formula_sum 'C26 H16 O3'
_chemical_formula_weight 376.41
_space_group_IT_number 14
_symmetry_cell_setting monoclinic
_symmetry_Int_Tables_number 14
_symmetry_space_group_name_Hall '-P 2yab'
_symmetry_space_group_name_H-M 'P 1 21/a 1'
_cell_angle_alpha 90.0000
_cell_angle_beta 101.129(4)
_cell_angle_gamma 90.0000
_cell_formula_units_Z 4
_cell_length_a 12.979(2)
_cell_length_b 8.4621(15)
_cell_length_c 16.920(3)
_cell_measurement_reflns_used 9496
_cell_measurement_temperature 298.1
_cell_measurement_theta_max 27.9
_cell_measurement_theta_min 3.0
_cell_volume 1823.4(5)
_computing_cell_refinement PROCESS-AUTO
_computing_data_collection PROCESS-AUTO
_computing_data_reduction CrystalStructure
_computing_publication_material 'CrystalStructure 3.8'
_computing_structure_refinement CRYSTALS
_computing_structure_solution SHELXS97
_diffrn_ambient_temperature 298
_diffrn_detector_area_resol_mean 6.85
_diffrn_measured_fraction_theta_full 0.998
_diffrn_measured_fraction_theta_max 0.998
_diffrn_measurement_device_type 'Rigaku SCXmini'
_diffrn_measurement_method \w
_diffrn_radiation_type 'Mo K\a'
_diffrn_radiation_wavelength 0.71075
_diffrn_reflns_av_R_equivalents 0.130
_diffrn_reflns_limit_h_max 16
_diffrn_reflns_limit_h_min -16
_diffrn_reflns_limit_k_max 10
_diffrn_reflns_limit_k_min -10
_diffrn_reflns_limit_l_max 21
_diffrn_reflns_limit_l_min -21
_diffrn_reflns_number 18269
_diffrn_reflns_theta_full 27.48
_diffrn_reflns_theta_max 27.48
_exptl_absorpt_coefficient_mu 0.089
_exptl_absorpt_correction_T_max 0.996
_exptl_absorpt_correction_T_min 0.989
_exptl_absorpt_correction_type numerical
_exptl_absorpt_process_details
;
    Higashi, T. (1999). Program for Absorption Correction.
    Rigaku Corporation, Tokyo, Japan.
;
_exptl_crystal_colour Yellow
_exptl_crystal_density_diffrn 1.371
_exptl_crystal_description Prism
_exptl_crystal_F_000 784.00
_exptl_crystal_size_max 0.15
_exptl_crystal_size_mid 0.10
_exptl_crystal_size_min 0.04
_refine_diff_density_max 0.22
_refine_diff_density_min -0.20
_refine_ls_extinction_method none
_refine_ls_goodness_of_fit_ref 1.006
_refine_ls_hydrogen_treatment refall
_refine_ls_number_parameters 326
_refine_ls_number_reflns 777
_refine_ls_R_factor_gt 0.0520
_refine_ls_shift/su_max 0.0002
_refine_ls_structure_factor_coef F
_refine_ls_weighting_details 'w = 1/[0.0001Fo^2^ + 1.1000\s(Fo^2^)]'
_refine_ls_weighting_scheme calc
_refine_ls_wR_factor_ref 0.0468
_reflns_number_gt 763
_reflns_number_total 4155
_reflns_threshold_expression F^2^>2.0\s(F^2^)
_cod_data_source_file jo101774d_si_003.cif
_cod_data_source_block '_tt184x_in_P21/a'
_cod_original_formula_sum 'C26 H16 O3 '
_cod_database_code 4025950

loop_
_symmetry_equiv_pos_site_id
_symmetry_equiv_pos_as_xyz
1 +X,+Y,+Z
2 1/2-X,1/2+Y,-Z
3 -X,-Y,-Z
4 1/2+X,1/2-Y,+Z

loop_
_atom_site_label
_atom_site_type_symbol
_atom_site_fract_x
_atom_site_fract_y
_atom_site_fract_z
_atom_site_U_iso_or_equiv
_atom_site_adp_type
_atom_site_occupancy
_atom_site_symmetry_multiplicity
_atom_site_calc_flag
O(1) O 0.2298(7) 0.9370(9) -0.0231(4) 0.097(3) Uani 1.00 1 d
O(2) O 0.0361(6) 0.5958(10) 0.0859(5) 0.091(3) Uani 1.00 1 d
O(3) O 0.1185(6) 0.7604(10) 0.0156(4) 0.075(3) Uani 1.00 1 d
C(1) C 0.3000(12) 0.9526(16) 0.1620(7) 0.057(5) Uani 1.00 1 d
C(2) C 0.1950(10) 1.0216(16) 0.1708(5) 0.048(4) Uani 1.00 1 d
C(3) C 0.1491(11) 1.1687(14) 0.1469(6) 0.054(5) Uani 1.00 1 d
C(4) C 0.0512(13) 1.205(2) 0.1588(8) 0.073(6) Uani 1.00 1 d
C(5) C -0.0053(11) 1.0975(19) 0.1942(7) 0.065(5) Uani 1.00 1 d
C(6) C 0.0353(11) 0.9525(16) 0.2178(6) 0.058(5) Uani 1.00 1 d
C(7) C 0.1349(10) 0.9105(14) 0.2053(6) 0.046(4) Uani 1.00 1 d
C(8) C 0.1906(9) 0.7519(15) 0.2256(7) 0.046(4) Uani 1.00 1 d
C(9) C 0.2957(9) 0.7869(14) 0.2776(8) 0.050(5) Uani 1.00 1 d
C(10) C 0.3306(10) 0.7255(16) 0.3507(9) 0.059(5) Uani 1.00 1 d
C(11) C 0.4289(12) 0.7751(18) 0.3964(8) 0.060(5) Uani 1.00 1 d
C(12) C 0.4721(13) 0.7177(17) 0.4734(11) 0.097(7) Uani 1.00 1 d
C(13) C 0.5691(12) 0.767(2) 0.5218(9) 0.066(6) Uani 1.00 1 d
C(14) C 0.6127(15) 0.6988(17) 0.5990(9) 0.067(6) Uani 1.00 1 d
C(15) C 0.7047(15) 0.746(2) 0.6407(10) 0.093(7) Uani 1.00 1 d
C(16) C 0.7602(13) 0.865(2) 0.6084(13) 0.089(8) Uani 1.00 1 d
C(17) C 0.7211(15) 0.9341(18) 0.5351(12) 0.076(7) Uani 1.00 1 d
C(18) C 0.6246(12) 0.8847(19) 0.4881(10) 0.058(6) Uani 1.00 1 d
C(19) C 0.5805(13) 0.9529(16) 0.4132(10) 0.080(6) Uani 1.00 1 d
C(20) C 0.4887(11) 0.8968(18) 0.3662(9) 0.060(6) Uani 1.00 1 d
C(21) C 0.4499(11) 0.9539(15) 0.2876(9) 0.054(5) Uani 1.00 1 d
C(22) C 0.3574(11) 0.9032(14) 0.2449(6) 0.045(5) Uani 1.00 1 d
C(23) C 0.2140(13) 0.8438(15) 0.0267(9) 0.070(6) Uani 1.00 1 d
C(24) C 0.2795(10) 0.8056(15) 0.1084(8) 0.061(5) Uani 1.00 1 d
C(25) C 0.2130(11) 0.6852(16) 0.1449(8) 0.052(5) Uani 1.00 1 d
C(26) C 0.1124(11) 0.6657(15) 0.0833(8) 0.065(5) Uani 1.00 1 d
H(1) H 0.333(5) 1.018(7) 0.139(3) 0.00(2) Uiso 1.00 1 d
H(2) H 0.193(4) 1.242(7) 0.125(3) -0.01(2) Uiso 1.00 1 d
H(3) H 0.029(8) 1.298(11) 0.142(5) 0.08(5) Uiso 1.00 1 d
H(4) H -0.075(5) 1.136(8) 0.195(3) 0.04(3) Uiso 1.00 1 d
H(5) H -0.000(5) 0.866(8) 0.246(3) 0.03(2) Uiso 1.00 1 d
H(6) H 0.142(5) 0.679(8) 0.249(3) 0.03(2) Uiso 1.00 1 d
H(7) H 0.287(6) 0.663(10) 0.373(5) 0.06(4) Uiso 1.00 1 d
H(8) H 0.434(4) 0.644(6) 0.493(3) -0.01(2) Uiso 1.00 1 d
H(9) H 0.572(7) 0.616(10) 0.617(5) 0.09(5) Uiso 1.00 1 d
H(10) H 0.743(9) 0.697(14) 0.701(7) 0.19(7) Uiso 1.00 1 d
H(11) H 0.825(6) 0.898(12) 0.639(5) 0.09(4) Uiso 1.00 1 d
H(12) H 0.752(6) 1.010(9) 0.515(5) 0.03(4) Uiso 1.00 1 d
H(13) H 0.623(5) 1.025(8) 0.384(4) 0.04(3) Uiso 1.00 1 d
H(14) H 0.498(6) 1.031(10) 0.267(5) 0.08(4) Uiso 1.00 1 d
H(15) H 0.347(4) 0.760(7) 0.103(3) -0.01(2) Uiso 1.00 1 d
H(16) H 0.238(6) 0.588(9) 0.156(4) 0.05(4) Uiso 1.00 1 d

loop_
_atom_site_aniso_label
_atom_site_aniso_U_11
_atom_site_aniso_U_22
_atom_site_aniso_U_33
_atom_site_aniso_U_12
_atom_site_aniso_U_13
_atom_site_aniso_U_23
O(1) 0.118(7) 0.097(7) 0.076(6) -0.024(6) 0.020(5) 0.012(5)
O(2) 0.080(7) 0.089(7) 0.106(7) -0.032(5) 0.019(6) -0.015(5)
O(3) 0.091(8) 0.078(6) 0.054(6) -0.014(6) 0.007(5) -0.002(5)
C(1) 0.069(10) 0.070(11) 0.046(9) -0.014(9) 0.040(8) 0.014(8)
C(2) 0.057(9) 0.049(9) 0.039(7) 0.008(9) 0.013(7) -0.002(6)
C(3) 0.064(11) 0.037(10) 0.064(8) -0.003(8) 0.016(8) 0.016(7)
C(4) 0.074(13) 0.067(15) 0.081(11) 0.030(12) 0.021(9) 0.004(10)
C(5) 0.046(10) 0.062(12) 0.085(11) 0.023(11) 0.008(9) -0.002(8)
C(6) 0.065(11) 0.051(12) 0.064(9) 0.004(9) 0.023(8) 0.013(8)
C(7) 0.048(9) 0.044(9) 0.047(7) -0.014(9) 0.010(7) -0.004(6)
C(8) 0.051(9) 0.040(9) 0.051(9) -0.004(8) 0.020(7) 0.015(7)
C(9) 0.056(11) 0.050(9) 0.046(9) 0.023(8) 0.012(9) 0.014(8)
C(10) 0.036(11) 0.066(11) 0.076(13) 0.014(9) 0.014(10) -0.001(10)
C(11) 0.066(12) 0.066(10) 0.052(11) 0.016(10) 0.018(12) 0.015(9)
C(12) 0.074(14) 0.121(14) 0.102(15) -0.028(11) 0.030(12) 0.040(12)
C(13) 0.052(10) 0.081(12) 0.064(13) 0.017(11) 0.011(11) 0.002(10)
C(14) 0.092(15) 0.068(12) 0.041(11) 0.021(11) 0.015(10) -0.006(10)
C(15) 0.083(13) 0.107(15) 0.078(15) 0.000(12) -0.010(13) -0.030(13)
C(16) 0.074(15) 0.104(16) 0.082(15) -0.012(13) -0.001(14) -0.033(12)
C(17) 0.096(17) 0.062(13) 0.078(14) -0.007(13) 0.035(13) -0.021(13)
C(18) 0.039(10) 0.056(11) 0.081(14) 0.010(10) 0.020(13) -0.014(10)
C(19) 0.060(13) 0.095(12) 0.083(13) 0.013(11) 0.014(11) 0.045(11)
C(20) 0.041(10) 0.074(12) 0.065(13) 0.015(10) 0.010(11) 0.002(10)
C(21) 0.051(11) 0.055(10) 0.057(12) 0.004(9) 0.012(10) 0.005(9)
C(22) 0.064(11) 0.040(9) 0.032(9) 0.010(8) 0.017(9) 0.003(7)
C(23) 0.084(12) 0.051(11) 0.083(14) 0.002(10) 0.034(12) -0.020(9)
C(24) 0.061(10) 0.061(10) 0.065(10) 0.036(9) 0.021(9) -0.015(8)
C(25) 0.071(11) 0.034(11) 0.054(9) -0.002(8) 0.019(8) -0.001(8)
C(26) 0.071(13) 0.070(11) 0.052(9) -0.013(8) 0.004(11) -0.026(9)

loop_
_atom_type_symbol
_atom_type_description
_atom_type_scat_dispersion_real
_atom_type_scat_dispersion_imag
_atom_type_scat_source
C C 0.003 0.002
;
International Tables for Crystallography
(1992, Vol. C, Tables 4.2.6.8 and 6.1.1.4)
;
H H 0.000 0.000
;
International Tables for Crystallography
(1992, Vol. C, Table 6.1.1.4)
;
O O 0.011 0.006
;
International Tables for Crystallography
(1992, Vol. C, Tables 4.2.6.8 and 6.1.1.4)
;

loop_
_geom_angle_atom_site_label_1
_geom_angle_atom_site_label_2
_geom_angle_atom_site_label_3
_geom_angle
_geom_angle_publ_flag
C(23) O(3) C(26) 111.2(9) yes
C(2) C(1) C(22) 107.8(11) yes
C(2) C(1) C(24) 108.3(11) yes
C(22) C(1) C(24) 108.8(10) yes
C(1) C(2) C(3) 130.6(12) yes
C(1) C(2) C(7) 111.2(11) yes
C(3) C(2) C(7) 118.1(12) yes
C(2) C(3) C(4) 121.0(13) yes
C(3) C(4) C(5) 120.2(14) yes
C(4) C(5) C(6) 121.0(14) yes
C(5) C(6) C(7) 120.1(13) yes
C(2) C(7) C(6) 119.5(11) yes
C(2) C(7) C(8) 113.6(11) yes
C(6) C(7) C(8) 127.0(11) yes
C(7) C(8) C(9) 107.1(10) yes
C(7) C(8) C(25) 106.4(9) yes
C(9) C(8) C(25) 106.5(10) yes
C(8) C(9) C(10) 124.9(12) yes
C(8) C(9) C(22) 114.7(10) yes
C(10) C(9) C(22) 120.3(11) yes
C(9) C(10) C(11) 119.8(13) yes
C(10) C(11) C(12) 124.0(15) yes
C(10) C(11) C(20) 120.4(13) yes
C(12) C(11) C(20) 115.5(13) yes
C(11) C(12) C(13) 125.6(15) yes
C(12) C(13) C(14) 123.4(16) yes
C(12) C(13) C(18) 116.0(14) yes
C(14) C(13) C(18) 120.5(14) yes
C(13) C(14) C(15) 121.0(16) yes
C(14) C(15) C(16) 119.2(16) yes
C(15) C(16) C(17) 121.7(16) yes
C(16) C(17) C(18) 120.9(17) yes
C(13) C(18) C(17) 116.6(14) yes
C(13) C(18) C(19) 120.1(13) yes
C(17) C(18) C(19) 123.2(15) yes
C(18) C(19) C(20) 122.1(14) yes
C(11) C(20) C(19) 120.3(13) yes
C(11) C(20) C(21) 117.3(12) yes
C(19) C(20) C(21) 122.3(14) yes
C(20) C(21) C(22) 121.0(13) yes
C(1) C(22) C(9) 109.4(11) yes
C(1) C(22) C(21) 129.6(12) yes
C(9) C(22) C(21) 121.0(11) yes
O(1) C(23) O(3) 120.0(12) yes
O(1) C(23) C(24) 129.9(13) yes
O(3) C(23) C(24) 109.9(11) yes
C(1) C(24) C(23) 111.7(10) yes
C(1) C(24) C(25) 110.3(12) yes
C(23) C(24) C(25) 104.4(10) yes
C(8) C(25) C(24) 109.0(10) yes
C(8) C(25) C(26) 111.2(11) yes
C(24) C(25) C(26) 105.8(10) yes
O(2) C(26) O(3) 120.1(11) yes
O(2) C(26) C(25) 131.1(13) yes
O(3) C(26) C(25) 108.7(11) yes
C(2) C(1) H(1) 110(4) no
C(22) C(1) H(1) 114(4) no
C(24) C(1) H(1) 108(4) no
C(2) C(3) H(2) 115(3) no
C(4) C(3) H(2) 124(3) no
C(3) C(4) H(3) 115(7) no
C(5) C(4) H(3) 125(8) no
C(4) C(5) H(4) 111(4) no
C(6) C(5) H(4) 128(4) no
C(5) C(6) H(5) 126(4) no
C(7) C(6) H(5) 113(4) no
C(7) C(8) H(6) 109(4) no
C(9) C(8) H(6) 117(3) no
C(25) C(8) H(6) 111(3) no
C(9) C(10) H(7) 119(5) no
C(11) C(10) H(7) 121(5) no
C(11) C(12) H(8) 115(3) no
C(13) C(12) H(8) 119(3) no
C(13) C(14) H(9) 116(5) no
C(15) C(14) H(9) 123(5) no
C(14) C(15) H(10) 124(6) no
C(16) C(15) H(10) 117(6) no
C(15) C(16) H(11) 118(6) no
C(17) C(16) H(11) 121(6) no
C(16) C(17) H(12) 124(5) no
C(18) C(17) H(12) 115(5) no
C(18) C(19) H(13) 121(3) no
C(20) C(19) H(13) 115(3) no
C(20) C(21) H(14) 114(4) no
C(22) C(21) H(14) 125(4) no
C(1) C(24) H(15) 109(3) no
C(23) C(24) H(15) 111(3) no
C(25) C(24) H(15) 111(3) no
C(8) C(25) H(16) 105(5) no
C(24) C(25) H(16) 119(5) no
C(26) C(25) H(16) 106(5) no

loop_
_geom_bond_atom_site_label_1
_geom_bond_atom_site_label_2
_geom_bond_distance
_geom_bond_publ_flag
O(1) C(23) 1.200(17) yes
O(2) C(26) 1.161(16) yes
O(3) C(23) 1.408(18) yes
O(3) C(26) 1.414(16) yes
C(1) C(2) 1.52(2) yes
C(1) C(22) 1.515(16) yes
C(1) C(24) 1.533(19) yes
C(2) C(3) 1.405(18) yes
C(2) C(7) 1.417(18) yes
C(3) C(4) 1.36(2) yes
C(4) C(5) 1.38(2) yes
C(5) C(6) 1.36(2) yes
C(6) C(7) 1.40(2) yes
C(7) C(8) 1.532(17) yes
C(8) C(9) 1.502(16) yes
C(8) C(25) 1.555(19) yes
C(9) C(10) 1.34(2) yes
C(9) C(22) 1.444(19) yes
C(10) C(11) 1.421(19) yes
C(11) C(12) 1.40(2) yes
C(11) C(20) 1.44(2) yes
C(12) C(13) 1.43(2) yes
C(13) C(14) 1.44(2) yes
C(13) C(18) 1.41(2) yes
C(14) C(15) 1.33(2) yes
C(15) C(16) 1.40(2) yes
C(16) C(17) 1.38(2) yes
C(17) C(18) 1.41(2) yes
C(18) C(19) 1.41(2) yes
C(19) C(20) 1.38(2) yes
C(20) C(21) 1.41(2) yes
C(21) C(22) 1.346(18) yes
C(23) C(24) 1.511(19) yes
C(24) C(25) 1.54(2) yes
C(25) C(26) 1.514(18) yes
C(1) H(1) 0.84(7) no
C(3) H(2) 0.97(6) no
C(4) H(3) 0.86(9) no
C(5) H(4) 0.97(7) no
C(6) H(5) 1.04(7) no
C(8) H(6) 1.02(7) no
C(10) H(7) 0.91(9) no
C(12) H(8) 0.90(6) no
C(14) H(9) 0.96(9) no
C(15) H(10) 1.13(11) no
C(16) H(11) 0.94(9) no
C(17) H(12) 0.86(8) no
C(19) H(13) 1.01(7) no
C(21) H(14) 1.01(9) no
C(24) H(15) 0.98(6) no
C(25) H(16) 0.89(8) no

loop_
_geom_contact_atom_site_label_1
_geom_contact_atom_site_label_2
_geom_contact_distance
_geom_contact_site_symmetry_2
O(1) O(3) 3.360(12) 2_555
O(1) C(23) 3.522(16) 2_555
O(1) C(24) 3.429(15) 2_555
O(1) C(25) 3.130(16) 2_555
O(1) C(26) 3.128(17) 2_555
O(2) O(2) 3.302(11) 3_565
O(2) C(1) 3.570(18) 4_465
O(2) C(4) 3.519(19) 1_545
O(2) C(24) 3.525(16) 4_465
O(3) O(1) 3.360(12) 2_545
O(3) C(4) 3.336(15) 3_575
C(1) O(2) 3.570(18) 4_565
C(4) O(2) 3.519(19) 1_565
C(4) O(3) 3.336(15) 3_575
C(11) C(17) 3.47(2) 3_676
C(12) C(19) 3.52(2) 3_676
C(13) C(19) 3.38(2) 3_676
C(13) C(20) 3.58(2) 3_676
C(15) C(21) 3.59(2) 3_676
C(17) C(11) 3.47(2) 3_676
C(19) C(12) 3.52(2) 3_676
C(19) C(13) 3.38(2) 3_676
C(20) C(13) 3.58(2) 3_676
C(21) C(15) 3.59(2) 3_676
C(23) O(1) 3.522(16) 2_545
C(24) O(1) 3.429(15) 2_545
C(24) O(2) 3.525(16) 4_565
C(25) O(1) 3.130(16) 2_545
C(26) O(1) 3.128(17) 2_545
O(1) H(2) 2.71(6) 2_545
O(1) H(4) 3.25(6) 3_575
O(1) H(15) 3.13(5) 2_555
O(1) H(16) 2.69(8) 2_555
O(2) H(1) 3.10(7) 4_465
O(2) H(3) 2.70(9) 1_545
O(2) H(14) 3.38(9) 4_465
O(2) H(15) 2.81(6) 4_465
O(3) H(1) 3.47(6) 2_545
O(3) H(3) 3.01(9) 3_575
C(2) H(10) 3.22(11) 3_676
C(2) H(11) 3.34(9) 3_676
C(3) H(10) 2.91(11) 3_676
C(4) H(10) 3.32(11) 3_676
C(4) H(11) 3.59(8) 3_676
C(4) H(14) 3.05(9) 4_475
C(5) H(9) 3.47(10) 2_556
C(5) H(11) 3.30(8) 3_676
C(5) H(14) 3.38(9) 4_475
C(6) H(11) 3.01(8) 3_676
C(6) H(15) 3.33(5) 4_465
C(7) H(11) 3.05(9) 3_676
C(9) H(5) 3.08(7) 4_565
C(9) H(11) 3.52(10) 3_676
C(10) H(5) 3.17(7) 4_565
C(10) H(9) 3.16(9) 3_666
C(10) H(12) 3.50(8) 3_676
C(10) H(13) 3.56(7) 4_465
C(11) H(5) 3.10(7) 4_565
C(11) H(9) 3.32(9) 3_666
C(11) H(12) 3.53(9) 3_676
C(12) H(8) 3.31(6) 3_666
C(12) H(9) 3.21(9) 3_666
C(13) H(8) 3.49(6) 3_666
C(13) H(12) 3.33(8) 2_646
C(14) H(7) 3.32(8) 3_666
C(14) H(8) 3.29(6) 3_666
C(14) H(12) 3.27(9) 2_646
C(15) H(7) 3.47(8) 3_666
C(15) H(12) 3.44(8) 2_646
C(15) H(13) 3.01(7) 2_646
C(16) H(8) 3.25(7) 4_565
C(16) H(13) 3.24(7) 2_646
C(17) H(7) 3.13(9) 4_565
C(17) H(8) 3.05(6) 4_565
C(18) H(7) 3.16(9) 4_565
C(18) H(12) 3.56(8) 2_646
C(19) H(6) 3.23(7) 4_565
C(19) H(7) 3.05(9) 4_565
C(20) H(5) 3.03(7) 4_565
C(20) H(6) 3.14(7) 4_565
C(21) H(3) 3.54(10) 4_575
C(21) H(5) 2.90(7) 4_565
C(21) H(6) 2.92(7) 4_565
C(22) H(5) 2.93(7) 4_565
C(23) H(2) 3.16(6) 2_545
C(26) H(3) 3.50(9) 1_545
C(26) H(15) 3.58(6) 4_465
H(1) O(2) 3.10(7) 4_565
H(1) O(3) 3.47(6) 2_555
H(1) H(3) 2.97(12) 4_575
H(1) H(4) 3.23(9) 4_575
H(2) O(1) 2.71(6) 2_555
H(2) C(23) 3.16(6) 2_555
H(2) H(4) 3.18(8) 4_575
H(2) H(10) 2.94(12) 3_676
H(2) H(16) 3.01(10) 1_565
H(3) O(2) 2.70(9) 1_565
H(3) O(3) 3.01(9) 3_575
H(3) C(21) 3.54(10) 4_475
H(3) C(26) 3.50(9) 1_565
H(3) H(1) 2.97(12) 4_475
H(3) H(10) 3.58(14) 3_676
H(3) H(14) 2.66(13) 4_475
H(4) O(1) 3.25(6) 3_575
H(4) H(1) 3.23(9) 4_475
H(4) H(2) 3.18(8) 4_475
H(4) H(9) 3.19(11) 2_556
H(4) H(10) 3.09(15) 2_556
H(4) H(14) 3.15(11) 4_475
H(4) H(16) 3.05(10) 4_465
H(5) C(9) 3.08(7) 4_465
H(5) C(10) 3.17(7) 4_465
H(5) C(11) 3.10(7) 4_465
H(5) C(20) 3.03(7) 4_465
H(5) C(21) 2.90(7) 4_465
H(5) C(22) 2.93(7) 4_465
H(5) H(9) 3.40(12) 2_556
H(5) H(11) 3.35(11) 3_676
H(5) H(14) 3.37(11) 4_465
H(5) H(15) 3.01(8) 4_465
H(5) H(16) 3.47(10) 4_465
H(6) C(19) 3.23(7) 4_465
H(6) C(20) 3.14(7) 4_465
H(6) C(21) 2.92(7) 4_465
H(6) H(10) 3.54(13) 3_666
H(6) H(13) 2.91(9) 4_465
H(6) H(14) 2.64(11) 4_465
H(7) C(14) 3.32(8) 3_666
H(7) C(15) 3.47(8) 3_666
H(7) C(17) 3.13(9) 4_465
H(7) C(18) 3.16(9) 4_465
H(7) C(19) 3.05(9) 4_465
H(7) H(9) 2.97(12) 3_666
H(7) H(10) 3.28(14) 3_666
H(7) H(12) 3.45(11) 3_676
H(7) H(12) 2.92(12) 4_465
H(7) H(13) 2.69(11) 4_465
H(8) C(12) 3.31(6) 3_666
H(8) C(13) 3.49(6) 3_666
H(8) C(14) 3.29(6) 3_666
H(8) C(16) 3.25(7) 4_465
H(8) C(17) 3.05(7) 4_465
H(8) H(8) 2.97(8) 3_666
H(8) H(9) 2.87(11) 3_666
H(8) H(11) 3.10(11) 4_465
H(8) H(12) 2.78(10) 4_465
H(9) C(5) 3.47(10) 2_546
H(9) C(10) 3.16(9) 3_666
H(9) C(11) 3.32(9) 3_666
H(9) C(12) 3.21(9) 3_666
H(9) H(4) 3.19(11) 2_546
H(9) H(5) 3.40(12) 2_546
H(9) H(7) 2.97(12) 3_666
H(9) H(8) 2.87(11) 3_666
H(9) H(11) 3.31(13) 4_465
H(9) H(12) 3.60(13) 2_646
H(10) C(2) 3.22(11) 3_676
H(10) C(3) 2.91(11) 3_676
H(10) C(4) 3.32(10) 3_676
H(10) H(2) 2.94(12) 3_676
H(10) H(3) 3.58(14) 3_676
H(10) H(4) 3.09(15) 2_546
H(10) H(6) 3.54(13) 3_666
H(10) H(7) 3.28(14) 3_666
H(10) H(13) 2.86(15) 2_646
H(10) H(14) 3.59(15) 2_646
H(10) H(16) 3.39(14) 3_666
H(11) C(2) 3.34(9) 3_676
H(11) C(4) 3.59(8) 3_676
H(11) C(5) 3.30(8) 3_676
H(11) C(6) 3.01(8) 3_676
H(11) C(7) 3.05(9) 3_676
H(11) C(9) 3.52(10) 3_676
H(11) H(5) 3.35(11) 3_676
H(11) H(8) 3.10(12) 4_565
H(11) H(9) 3.31(13) 4_565
H(11) H(13) 3.27(12) 2_646
H(12) C(10) 3.50(8) 3_676
H(12) C(11) 3.53(9) 3_676
H(12) C(13) 3.33(8) 2_656
H(12) C(14) 3.27(9) 2_656
H(12) C(15) 3.44(8) 2_656
H(12) C(18) 3.56(8) 2_656
H(12) H(7) 3.45(12) 3_676
H(12) H(7) 2.92(12) 4_565
H(12) H(8) 2.78(10) 4_565
H(12) H(9) 3.60(14) 2_656
H(13) C(10) 3.56(7) 4_565
H(13) C(15) 3.01(7) 2_656
H(13) C(16) 3.24(7) 2_656
H(13) H(6) 2.91(9) 4_565
H(13) H(7) 2.69(11) 4_565
H(13) H(10) 2.86(15) 2_656
H(13) H(11) 3.27(12) 2_656
H(14) O(2) 3.38(9) 4_565
H(14) C(4) 3.05(9) 4_575
H(14) C(5) 3.38(9) 4_575
H(14) H(3) 2.66(13) 4_575
H(14) H(4) 3.15(11) 4_575
H(14) H(5) 3.37(11) 4_565
H(14) H(6) 2.64(11) 4_565
H(14) H(10) 3.59(15) 2_656
H(15) O(1) 3.13(5) 2_545
H(15) O(2) 2.81(6) 4_565
H(15) C(6) 3.33(5) 4_565
H(15) C(26) 3.58(6) 4_565
H(15) H(5) 3.01(8) 4_565
H(16) O(1) 2.69(8) 2_545
H(16) H(2) 3.01(10) 1_545
H(16) H(4) 3.05(11) 4_565
H(16) H(5) 3.47(10) 4_565
H(16) H(10) 3.39(14) 3_666

loop_
_geom_torsion_atom_site_label_1
_geom_torsion_atom_site_label_2
_geom_torsion_atom_site_label_3
_geom_torsion_atom_site_label_4
_geom_torsion
C(23) O(3) C(26) O(2) 175.7(12)
C(23) O(3) C(26) C(25) -0.8(14)
C(26) O(3) C(23) O(1) -175.8(12)
C(26) O(3) C(23) C(24) -0.4(12)
C(2) C(1) C(22) C(9) 59.7(14)
C(2) C(1) C(22) C(21) -118.9(16)
C(22) C(1) C(2) C(3) 125.3(12)
C(22) C(1) C(2) C(7) -58.5(12)
C(2) C(1) C(24) C(23) 58.1(15)
C(2) C(1) C(24) C(25) -57.5(13)
C(24) C(1) C(2) C(3) -117.1(13)
C(24) C(1) C(2) C(7) 59.1(12)
C(22) C(1) C(24) C(23) 175.0(12)
C(22) C(1) C(24) C(25) 59.4(14)
C(24) C(1) C(22) C(9) -57.5(15)
C(24) C(1) C(22) C(21) 123.8(15)
C(1) C(2) C(3) C(4) 178.0(11)
C(1) C(2) C(7) C(6) -179.6(8)
C(1) C(2) C(7) C(8) 0.6(12)
C(3) C(2) C(7) C(6) -2.9(14)
C(3) C(2) C(7) C(8) 177.4(9)
C(7) C(2) C(3) C(4) 2.1(16)
C(2) C(3) C(4) C(5) -0.5(16)
C(3) C(4) C(5) C(6) -0.2(15)
C(4) C(5) C(6) C(7) -0.7(15)
C(5) C(6) C(7) C(2) 2.3(16)
C(5) C(6) C(7) C(8) -178.0(11)
C(2) C(7) C(8) C(9) 53.9(12)
C(2) C(7) C(8) C(25) -59.7(12)
C(6) C(7) C(8) C(9) -125.8(12)
C(6) C(7) C(8) C(25) 120.6(12)
C(7) C(8) C(9) C(10) 124.1(14)
C(7) C(8) C(9) C(22) -52.2(14)
C(7) C(8) C(25) C(24) 57.7(12)
C(7) C(8) C(25) C(26) -58.5(13)
C(9) C(8) C(25) C(24) -56.2(12)
C(9) C(8) C(25) C(26) -172.5(10)
C(25) C(8) C(9) C(10) -122.4(14)
C(25) C(8) C(9) C(22) 61.3(14)
C(8) C(9) C(10) C(11) -176.1(13)
C(8) C(9) C(22) C(1) -3.4(16)
C(8) C(9) C(22) C(21) 175.4(12)
C(10) C(9) C(22) C(1) -179.9(11)
C(10) C(9) C(22) C(21) -1(2)
C(22) C(9) C(10) C(11) 0(2)
C(9) C(10) C(11) C(12) 180.0(15)
C(9) C(10) C(11) C(20) 3(2)
C(10) C(11) C(12) C(13) -178.5(16)
C(10) C(11) C(20) C(19) 175.3(15)
C(10) C(11) C(20) C(21) -5(2)
C(12) C(11) C(20) C(19) -2(2)
C(12) C(11) C(20) C(21) 177.8(14)
C(20) C(11) C(12) C(13) -1(2)
C(11) C(12) C(13) C(14) -176.8(16)
C(11) C(12) C(13) C(18) 0(2)
C(12) C(13) C(14) C(15) 178.3(18)
C(12) C(13) C(18) C(17) -179.6(14)
C(12) C(13) C(18) C(19) 4(2)
C(14) C(13) C(18) C(17) -2(2)
C(14) C(13) C(18) C(19) -178.9(16)
C(18) C(13) C(14) C(15) 1(2)
C(13) C(14) C(15) C(16) -0(2)
C(14) C(15) C(16) C(17) 1(2)
C(15) C(16) C(17) C(18) -2(3)
C(16) C(17) C(18) C(13) 3(2)
C(16) C(17) C(18) C(19) 179.2(18)
C(13) C(18) C(19) C(20) -7(2)
C(17) C(18) C(19) C(20) 176.3(17)
C(18) C(19) C(20) C(11) 6(2)
C(18) C(19) C(20) C(21) -173.4(15)
C(11) C(20) C(21) C(22) 4(2)
C(19) C(20) C(21) C(22) -176.4(15)
C(20) C(21) C(22) C(1) 177.5(14)
C(20) C(21) C(22) C(9) -1(2)
O(1) C(23) C(24) C(1) 57(2)
O(1) C(23) C(24) C(25) 176.2(15)
O(3) C(23) C(24) C(1) -117.8(12)
O(3) C(23) C(24) C(25) 1.3(15)
C(1) C(24) C(25) C(8) -1.2(14)
C(1) C(24) C(25) C(26) 118.4(11)
C(23) C(24) C(25) C(8) -121.4(11)
C(23) C(24) C(25) C(26) -1.7(14)
C(8) C(25) C(26) O(2) -56.2(19)
C(8) C(25) C(26) O(3) 119.8(12)
C(24) C(25) C(26) O(2) -174.4(14)
C(24) C(25) C(26) O(3) 1.6(14)
